data_4075175
loop_
_publ_author_name
'Pineda, Leslie W.'
'Jancik, Vojtech'
'Colunga-Valladares, Juan F.'
'Roesky, Herbert W.'
'Hofmeister, Anja'
'Magull, J\"org'

_publ_section_title
;
 Lewis Base Character of Hydroxygermylenes for the Preparation of
 Heterobimetallic LGe(OH)M Systems (M = Fe, Mn, L = HC[(CMe)(NAr)]2, Ar =
 2,6-iPr2C6H3)
;
_journal_issue 9
_journal_name_full Organometallics
_journal_page_first 2381
_journal_paper_doi 10.1021/om0600893
_journal_volume 25
_journal_year 2006
_chemical_formula_moiety 'C36 H47 Ge Mn N2 O3'
_chemical_formula_sum 'C36 H47 Ge Mn N2 O3'
_chemical_formula_weight 683.29
_chemical_name_systematic
; 
 ? 
;
_space_group_IT_number 14
_symmetry_cell_setting monoclinic
_symmetry_space_group_name_Hall '-P 2yn'
_symmetry_space_group_name_H-M 'P 1 21/n 1'
_atom_sites_solution_hydrogens geom
_atom_sites_solution_primary direct
_atom_sites_solution_secondary difmap
_audit_creation_method SHELXL-97
_cell_angle_alpha 90.00
_cell_angle_beta 98.02(1)
_cell_angle_gamma 90.00
_cell_formula_units_Z 4
_cell_length_a 10.705(1)
_cell_length_b 20.487(1)
_cell_length_c 15.160(1)
_cell_measurement_temperature 133(2)
_cell_volume 3292.3(4)
_computing_structure_refinement 'SHELXL-97 (Sheldrick, 1997)'
_computing_structure_solution 'SHELXS-97 (Sheldrick, 1990)'
_diffrn_ambient_temperature 133(2)
_diffrn_measured_fraction_theta_full 0.996
_diffrn_measured_fraction_theta_max 0.996
_diffrn_radiation_monochromator graphite
_diffrn_radiation_source 'fine-focus sealed tube'
_diffrn_radiation_type MoK\a
_diffrn_radiation_wavelength 0.71073
_diffrn_reflns_av_R_equivalents 0.0791
_diffrn_reflns_av_sigmaI/netI 0.0686
_diffrn_reflns_limit_h_max 12
_diffrn_reflns_limit_h_min -12
_diffrn_reflns_limit_k_max 23
_diffrn_reflns_limit_k_min -24
_diffrn_reflns_limit_l_max 17
_diffrn_reflns_limit_l_min -17
_diffrn_reflns_number 31533
_diffrn_reflns_theta_full 24.84
_diffrn_reflns_theta_max 24.84
_diffrn_reflns_theta_min 1.68
_exptl_absorpt_coefficient_mu 1.334
_exptl_crystal_colour orange-yellow
_exptl_crystal_density_diffrn 1.378
_exptl_crystal_density_method 'not measured'
_exptl_crystal_description block
_exptl_crystal_F_000 1432
_refine_diff_density_max 0.406
_refine_diff_density_min -0.413
_refine_diff_density_rms 0.056
_refine_ls_extinction_method none
_refine_ls_goodness_of_fit_ref 0.806
_refine_ls_hydrogen_treatment constr
_refine_ls_matrix_type full
_refine_ls_number_parameters 400
_refine_ls_number_reflns 5672
_refine_ls_number_restraints 0
_refine_ls_restrained_S_all 0.806
_refine_ls_R_factor_all 0.0610
_refine_ls_R_factor_gt 0.0304
_refine_ls_shift/su_max 0.000
_refine_ls_shift/su_mean 0.000
_refine_ls_structure_factor_coef Fsqd
_refine_ls_weighting_details 'calc w=1/[\s^2^(Fo^2^)+(0.0270P)^2^+0.0000P] where P=(Fo^2^+2Fc^2^)/3'
_refine_ls_weighting_scheme calc
_refine_ls_wR_factor_gt 0.0587
_refine_ls_wR_factor_ref 0.0632
_reflns_number_gt 3544
_reflns_number_total 5672
_reflns_threshold_expression >2sigma(I)
_cod_data_source_file om0600893si20060127_063754.cif
_cod_data_source_block lp143b
_cod_depositor_comments
;
The following automatic conversions were performed:

'_symmetry_cell_setting' value 'Monoclinic' changed to 'monoclinic'
according to /home/saulius/struct/CIF-dictionaries/cif_core.dic
dictionary named 'cif_core.dic' version 2.4.1 from 2010-06-29.

Automatic conversion script
Id: cif_fix_values 1715 2011-07-08 13:25:40Z adriana 
;
_cod_original_cell_volume 3292(1)
_cod_original_sg_symbol_H-M P21/n
_cod_database_code 4075175

loop_
_symmetry_equiv_pos_as_xyz
'x, y, z'
'-x+1/2, y+1/2, -z+1/2'
'-x, -y, -z'
'x-1/2, -y-1/2, z-1/2'

loop_
_atom_site_label
_atom_site_type_symbol
_atom_site_fract_x
_atom_site_fract_y
_atom_site_fract_z
_atom_site_U_iso_or_equiv
_atom_site_adp_type
_atom_site_occupancy
_atom_site_symmetry_multiplicity
_atom_site_calc_flag
_atom_site_refinement_flags
Mn1 Mn 0.18097(3) 0.24574(3) 0.21100(3) 0.02222(10) Uani 1 1 d .
Ge1 Ge 0.14798(2) 0.244556(16) 0.360705(18) 0.01810(8) Uani 1 1 d .
O1 O 0.28361(16) 0.24101(11) 0.44702(13) 0.0282(4) Uani 1 1 d .
H2 H 0.3498 0.2374 0.4234 0.087(15) Uiso 1 1 calc R
O2 O 0.45296(17) 0.24405(16) 0.27212(15) 0.0506(6) Uani 1 1 d .
O3 O 0.1911(2) 0.38748(11) 0.18743(17) 0.0440(6) Uani 1 1 d .
N1 N 0.0697(2) 0.31688(11) 0.41801(18) 0.0191(6) Uani 1 1 d .
N2 N 0.0509(2) 0.18020(11) 0.41985(18) 0.0193(6) Uani 1 1 d .
C1 C -0.0008(3) 0.37246(15) 0.5453(2) 0.0270(7) Uani 1 1 d .
H1A H -0.0703 0.3950 0.5086 0.041 Uiso 1 1 calc R
H1B H 0.0725 0.4015 0.5558 0.041 Uiso 1 1 calc R
H1C H -0.0271 0.3603 0.6025 0.041 Uiso 1 1 calc R
C2 C 0.0337(3) 0.31205(14) 0.4979(2) 0.0221(7) Uani 1 1 d .
C3 C 0.0233(2) 0.25205(17) 0.54031(16) 0.0230(6) Uani 1 1 d .
H3A H 0.0155 0.2537 0.6019 0.028 Uiso 1 1 calc R
C4 C 0.0232(2) 0.19045(14) 0.5025(2) 0.0201(7) Uani 1 1 d .
C5 C -0.0118(3) 0.13305(16) 0.5562(2) 0.0275(7) Uani 1 1 d .
H5A H -0.0779 0.1075 0.5205 0.041 Uiso 1 1 calc R
H5B H -0.0429 0.1488 0.6102 0.041 Uiso 1 1 calc R
H5C H 0.0626 0.1055 0.5728 0.041 Uiso 1 1 calc R
C6 C 0.0650(3) 0.38077(14) 0.3767(2) 0.0221(7) Uani 1 1 d .
C7 C 0.1653(3) 0.42518(14) 0.3994(2) 0.0232(7) Uani 1 1 d .
C8 C 0.1543(3) 0.48643(14) 0.3602(2) 0.0310(7) Uani 1 1 d .
H8A H 0.2208 0.5171 0.3738 0.037 Uiso 1 1 calc R
C9 C 0.0490(3) 0.50380(15) 0.3018(2) 0.0334(8) Uani 1 1 d .
H9A H 0.0422 0.5466 0.2776 0.040 Uiso 1 1 calc R
C10 C -0.0466(3) 0.45935(16) 0.2785(2) 0.0320(8) Uani 1 1 d .
H10A H -0.1177 0.4715 0.2371 0.038 Uiso 1 1 calc R
C11 C -0.0401(3) 0.39674(15) 0.3147(2) 0.0257(7) Uani 1 1 d .
C12 C 0.2836(3) 0.40830(16) 0.4629(2) 0.0287(7) Uani 1 1 d .
H12A H 0.2677 0.3664 0.4934 0.034 Uiso 1 1 calc R
C13 C 0.3962(3) 0.39737(18) 0.4112(2) 0.0375(8) Uani 1 1 d .
H13A H 0.3724 0.3659 0.3631 0.056 Uiso 1 1 calc R
H13B H 0.4681 0.3804 0.4518 0.056 Uiso 1 1 calc R
H13C H 0.4195 0.4389 0.3858 0.056 Uiso 1 1 calc R
C14 C 0.3176(3) 0.46041(17) 0.5349(2) 0.0396(9) Uani 1 1 d .
H14A H 0.2445 0.4686 0.5658 0.059 Uiso 1 1 calc R
H14B H 0.3413 0.5009 0.5071 0.059 Uiso 1 1 calc R
H14C H 0.3885 0.4451 0.5778 0.059 Uiso 1 1 calc R
C15 C -0.1449(3) 0.34756(16) 0.2872(2) 0.0337(8) Uani 1 1 d .
H15A H -0.1077 0.3030 0.2979 0.040 Uiso 1 1 calc R
C16 C -0.1960(3) 0.3522(2) 0.1883(2) 0.0450(9) Uani 1 1 d .
H16A H -0.2536 0.3157 0.1716 0.067 Uiso 1 1 calc R
H16B H -0.1258 0.3504 0.1533 0.067 Uiso 1 1 calc R
H16C H -0.2415 0.3935 0.1766 0.067 Uiso 1 1 calc R
C17 C -0.2511(3) 0.3538(2) 0.3436(3) 0.0510(10) Uani 1 1 d .
H17A H -0.3214 0.3255 0.3192 0.076 Uiso 1 1 calc R
H17B H -0.2799 0.3992 0.3429 0.076 Uiso 1 1 calc R
H17C H -0.2205 0.3406 0.4049 0.076 Uiso 1 1 calc R
C18 C 0.0258(3) 0.11684(14) 0.3794(2) 0.0219(7) Uani 1 1 d .
C19 C 0.1207(3) 0.06889(14) 0.3872(2) 0.0233(7) Uani 1 1 d .
C20 C 0.0960(3) 0.01085(15) 0.3405(2) 0.0296(7) Uani 1 1 d .
H20A H 0.1600 -0.0215 0.3435 0.035 Uiso 1 1 calc R
C21 C -0.0193(3) -0.00082(15) 0.2899(2) 0.0323(8) Uani 1 1 d .
H21A H -0.0342 -0.0407 0.2583 0.039 Uiso 1 1 calc R
C22 C -0.1130(3) 0.04600(15) 0.2856(2) 0.0302(7) Uani 1 1 d .
H22A H -0.1930 0.0371 0.2522 0.036 Uiso 1 1 calc R
C23 C -0.0932(3) 0.10570(15) 0.3288(2) 0.0248(7) Uani 1 1 d .
C24 C -0.1959(3) 0.15737(15) 0.3196(2) 0.0279(7) Uani 1 1 d .
H24A H -0.1538 0.2010 0.3246 0.033 Uiso 1 1 calc R
C25 C -0.2804(3) 0.1547(2) 0.2297(2) 0.0458(9) Uani 1 1 d .
H25A H -0.2279 0.1517 0.1818 0.069 Uiso 1 1 calc R
H25B H -0.3321 0.1943 0.2218 0.069 Uiso 1 1 calc R
H25C H -0.3354 0.1163 0.2278 0.069 Uiso 1 1 calc R
C26 C -0.2809(3) 0.1531(2) 0.3922(3) 0.0488(10) Uani 1 1 d .
H26A H -0.2305 0.1602 0.4505 0.073 Uiso 1 1 calc R
H26B H -0.3202 0.1098 0.3909 0.073 Uiso 1 1 calc R
H26C H -0.3467 0.1866 0.3820 0.073 Uiso 1 1 calc R
C27 C 0.2464(3) 0.07780(15) 0.4461(2) 0.0272(7) Uani 1 1 d .
H27A H 0.2429 0.1190 0.4812 0.033 Uiso 1 1 calc R
C28 C 0.3552(3) 0.08321(18) 0.3905(3) 0.0401(9) Uani 1 1 d .
H28A H 0.3384 0.1192 0.3478 0.060 Uiso 1 1 calc R
H28B H 0.3626 0.0423 0.3582 0.060 Uiso 1 1 calc R
H28C H 0.4341 0.0917 0.4299 0.060 Uiso 1 1 calc R
C29 C 0.2734(3) 0.02052(17) 0.5116(2) 0.0381(8) Uani 1 1 d .
H29A H 0.2030 0.0156 0.5461 0.057 Uiso 1 1 calc R
H29B H 0.3512 0.0292 0.5522 0.057 Uiso 1 1 calc R
H29C H 0.2832 -0.0197 0.4783 0.057 Uiso 1 1 calc R
C30 C 0.3424(2) 0.24433(18) 0.24881(19) 0.0323(7) Uani 1 1 d .
C31 C 0.1849(3) 0.33198(16) 0.2028(2) 0.0303(7) Uani 1 1 d .
C32 C 0.0831(3) 0.15628(17) 0.1712(2) 0.0408(9) Uani 1 1 d .
H32A H 0.0616 0.1208 0.2118 0.049 Uiso 1 1 calc R
C33 C 0.0065(3) 0.2098(2) 0.1412(3) 0.0471(10) Uani 1 1 d .
H33A H -0.0796 0.2190 0.1567 0.056 Uiso 1 1 calc R
C34 C 0.0694(3) 0.2462(2) 0.0824(2) 0.0462(8) Uani 1 1 d .
H34A H 0.0360 0.2857 0.0480 0.055 Uiso 1 1 calc R
C35 C 0.1847(3) 0.21554(17) 0.0776(2) 0.0410(9) Uani 1 1 d .
H35A H 0.2484 0.2293 0.0389 0.049 Uiso 1 1 calc R
C36 C 0.1925(3) 0.16041(16) 0.1313(2) 0.0369(8) Uani 1 1 d .
H36A H 0.2632 0.1281 0.1383 0.044 Uiso 1 1 calc R

loop_
_atom_site_aniso_label
_atom_site_aniso_U_11
_atom_site_aniso_U_22
_atom_site_aniso_U_33
_atom_site_aniso_U_23
_atom_site_aniso_U_13
_atom_site_aniso_U_12
Mn1 0.02235(19) 0.0242(2) 0.0209(2) -0.0008(2) 0.00585(16) -0.0011(2)
Ge1 0.01723(12) 0.01882(16) 0.01841(14) 0.00037(17) 0.00301(10) -0.00005(14)
O1 0.0220(9) 0.0330(12) 0.0289(10) -0.0003(11) 0.0013(8) 0.0018(10)
O2 0.0243(10) 0.0842(19) 0.0443(13) -0.0032(17) 0.0079(9) -0.0014(14)
O3 0.0687(16) 0.0249(13) 0.0420(16) 0.0021(12) 0.0212(13) -0.0077(12)
N1 0.0172(12) 0.0211(13) 0.0186(16) 0.0028(11) 0.0010(11) -0.0023(9)
N2 0.0204(12) 0.0184(13) 0.0189(16) -0.0005(11) 0.0017(11) 0.0013(9)
C1 0.0301(16) 0.0280(17) 0.0245(19) -0.0021(14) 0.0093(14) 0.0004(13)
C2 0.0183(15) 0.0241(16) 0.023(2) -0.0034(14) 0.0011(14) -0.0018(12)
C3 0.0256(12) 0.0279(15) 0.0160(13) -0.0004(16) 0.0050(10) -0.0007(14)
C4 0.0162(14) 0.0258(16) 0.0178(19) 0.0029(14) 0.0005(13) -0.0011(11)
C5 0.0314(17) 0.0279(17) 0.024(2) 0.0049(15) 0.0056(14) -0.0010(13)
C6 0.0257(15) 0.0208(15) 0.0210(18) 0.0006(13) 0.0070(13) 0.0028(12)
C7 0.0296(16) 0.0221(15) 0.0184(17) -0.0011(13) 0.0050(14) -0.0007(12)
C8 0.0403(18) 0.0248(15) 0.0294(19) 0.0001(16) 0.0103(15) -0.0026(15)
C9 0.051(2) 0.0193(16) 0.033(2) 0.0008(15) 0.0152(17) 0.0054(14)
C10 0.0362(17) 0.0287(18) 0.031(2) 0.0027(15) 0.0039(15) 0.0097(14)
C11 0.0276(16) 0.0244(16) 0.0254(18) -0.0023(14) 0.0046(14) 0.0035(13)
C12 0.0282(16) 0.0300(17) 0.0269(19) -0.0002(15) 0.0002(14) -0.0067(13)
C13 0.0304(17) 0.044(2) 0.039(2) -0.0009(18) 0.0043(15) -0.0075(15)
C14 0.048(2) 0.038(2) 0.032(2) -0.0041(17) 0.0008(17) -0.0130(16)
C15 0.0276(16) 0.0275(17) 0.044(2) 0.0078(16) -0.0037(15) 0.0008(13)
C16 0.0410(19) 0.049(2) 0.042(2) -0.0034(19) -0.0046(16) -0.0004(16)
C17 0.038(2) 0.071(3) 0.044(3) 0.004(2) 0.0063(18) -0.0186(19)
C18 0.0270(16) 0.0212(15) 0.0187(17) 0.0013(13) 0.0074(13) -0.0021(12)
C19 0.0269(16) 0.0234(16) 0.0212(17) 0.0038(13) 0.0088(13) 0.0015(12)
C20 0.0381(17) 0.0218(16) 0.031(2) -0.0002(15) 0.0125(16) 0.0033(13)
C21 0.049(2) 0.0231(16) 0.0262(19) -0.0023(15) 0.0105(16) -0.0071(15)
C22 0.0348(17) 0.0304(17) 0.0255(18) -0.0012(15) 0.0042(14) -0.0113(14)
C23 0.0259(15) 0.0255(16) 0.0235(18) 0.0032(14) 0.0052(13) -0.0032(12)
C24 0.0230(15) 0.0270(16) 0.0319(19) 0.0017(15) -0.0025(13) -0.0052(12)
C25 0.0364(18) 0.062(3) 0.038(2) 0.012(2) 0.0004(16) 0.0058(17)
C26 0.052(2) 0.062(3) 0.033(2) 0.005(2) 0.0088(18) 0.0270(19)
C27 0.0277(16) 0.0266(16) 0.0277(19) 0.0020(14) 0.0049(14) 0.0050(13)
C28 0.0298(17) 0.042(2) 0.051(3) 0.0071(18) 0.0114(17) 0.0057(15)
C29 0.048(2) 0.0329(19) 0.032(2) 0.0071(16) 0.0018(17) 0.0094(15)
C30 0.0336(15) 0.0371(18) 0.0280(15) -0.0024(17) 0.0109(12) 0.0000(16)
C31 0.0334(17) 0.0323(19) 0.0271(19) -0.0045(15) 0.0108(14) -0.0040(14)
C32 0.059(2) 0.041(2) 0.0249(19) -0.0099(16) 0.0143(16) -0.0274(18)
C33 0.0271(16) 0.061(3) 0.052(2) -0.029(2) 0.0028(16) -0.0079(17)
C34 0.065(2) 0.0377(19) 0.0290(17) -0.004(2) -0.0174(15) 0.003(2)
C35 0.057(2) 0.041(2) 0.029(2) -0.0113(17) 0.0164(17) -0.0191(17)
C36 0.0428(18) 0.0298(18) 0.039(2) -0.0130(16) 0.0081(16) 0.0021(14)

loop_
_atom_type_symbol
_atom_type_description
_atom_type_scat_dispersion_real
_atom_type_scat_dispersion_imag
_atom_type_scat_source
C C 0.0033 0.0016 'International Tables Vol C Tables 4.2.6.8 and 6.1.1.4'
H H 0.0000 0.0000 'International Tables Vol C Tables 4.2.6.8 and 6.1.1.4'
N N 0.0061 0.0033 'International Tables Vol C Tables 4.2.6.8 and 6.1.1.4'
O O 0.0106 0.0060 'International Tables Vol C Tables 4.2.6.8 and 6.1.1.4'
Mn Mn 0.3368 0.7283 'International Tables Vol C Tables 4.2.6.8 and 6.1.1.4'
Ge Ge 0.1547 1.8001 'International Tables Vol C Tables 4.2.6.8 and 6.1.1.4'

loop_
_geom_angle_atom_site_label_1
_geom_angle_atom_site_label_2
_geom_angle_atom_site_label_3
_geom_angle
C30 Mn1 C31 90.42(16)
C30 Mn1 C35 99.14(13)
C31 Mn1 C35 102.73(14)
C30 Mn1 C36 92.27(14)
C31 Mn1 C36 140.51(14)
C35 Mn1 C36 38.04(13)
C30 Mn1 C34 134.53(13)
C31 Mn1 C34 86.98(16)
C35 Mn1 C34 38.26(13)
C36 Mn1 C34 63.76(15)
C30 Mn1 C33 155.74(15)
C31 Mn1 C33 109.61(16)
C35 Mn1 C33 63.93(13)
C36 Mn1 C33 63.60(13)
C34 Mn1 C33 38.30(14)
C30 Mn1 C32 119.92(16)
C31 Mn1 C32 147.54(15)
C35 Mn1 C32 63.78(12)
C36 Mn1 C32 37.88(12)
C34 Mn1 C32 63.98(15)
C33 Mn1 C32 38.17(14)
C30 Mn1 Ge1 87.58(9)
C31 Mn1 Ge1 94.95(10)
C35 Mn1 Ge1 160.97(9)
C36 Mn1 Ge1 124.52(10)
C34 Mn1 Ge1 137.87(9)
C33 Mn1 Ge1 103.61(10)
C32 Mn1 Ge1 97.41(9)
O1 Ge1 N1 93.38(10)
O1 Ge1 N2 93.72(10)
N1 Ge1 N2 91.09(8)
O1 Ge1 Mn1 118.99(6)
N1 Ge1 Mn1 123.47(8)
N2 Ge1 Mn1 127.41(8)
C2 N1 C6 117.7(2)
C2 N1 Ge1 123.0(2)
C6 N1 Ge1 118.82(19)
C4 N2 C18 119.0(2)
C4 N2 Ge1 121.2(2)
C18 N2 Ge1 119.12(18)
N1 C2 C3 122.5(3)
N1 C2 C1 119.8(3)
C3 C2 C1 117.6(3)
C4 C3 C2 127.3(2)
N2 C4 C3 122.7(3)
N2 C4 C5 119.1(3)
C3 C4 C5 118.2(3)
C11 C6 C7 121.7(3)
C11 C6 N1 118.6(3)
C7 C6 N1 119.8(3)
C8 C7 C6 117.5(3)
C8 C7 C12 119.4(3)
C6 C7 C12 123.1(3)
C9 C8 C7 121.4(3)
C10 C9 C8 120.4(3)
C9 C10 C11 120.8(3)
C10 C11 C6 118.1(3)
C10 C11 C15 120.4(3)
C6 C11 C15 121.5(3)
C7 C12 C14 112.7(3)
C7 C12 C13 110.6(3)
C14 C12 C13 109.8(3)
C17 C15 C11 111.7(3)
C17 C15 C16 110.7(3)
C11 C15 C16 112.2(3)
C19 C18 C23 121.3(3)
C19 C18 N2 120.1(3)
C23 C18 N2 118.5(3)
C20 C19 C18 118.1(3)
C20 C19 C27 119.5(3)
C18 C19 C27 122.4(3)
C21 C20 C19 121.5(3)
C20 C21 C22 119.5(3)
C21 C22 C23 121.8(3)
C22 C23 C18 117.7(3)
C22 C23 C24 120.6(3)
C18 C23 C24 121.6(3)
C23 C24 C26 113.0(3)
C23 C24 C25 112.8(3)
C26 C24 C25 107.6(3)
C19 C27 C28 111.3(3)
C19 C27 C29 111.1(3)
C28 C27 C29 108.7(3)
O2 C30 Mn1 178.0(3)
O3 C31 Mn1 171.9(3)
C36 C32 C33 107.5(3)
C36 C32 Mn1 70.42(18)
C33 C32 Mn1 70.5(2)
C34 C33 C32 108.0(3)
C34 C33 Mn1 70.66(18)
C32 C33 Mn1 71.30(19)
C35 C34 C33 107.4(3)
C35 C34 Mn1 70.10(19)
C33 C34 Mn1 71.0(2)
C36 C35 C34 108.5(3)
C36 C35 Mn1 71.69(19)
C34 C35 Mn1 71.64(18)
C35 C36 C32 108.6(3)
C35 C36 Mn1 70.27(19)
C32 C36 Mn1 71.70(18)

loop_
_geom_bond_atom_site_label_1
_geom_bond_atom_site_label_2
_geom_bond_distance
Mn1 C30 1.744(3)
Mn1 C31 1.772(3)
Mn1 C35 2.120(3)
Mn1 C36 2.138(3)
Mn1 C34 2.140(3)
Mn1 C33 2.145(3)
Mn1 C32 2.155(3)
Mn1 Ge1 2.3451(5)
Ge1 O1 1.8155(18)
Ge1 N1 1.963(2)
Ge1 N2 1.970(2)
O2 C30 1.187(3)
O3 C31 1.165(4)
N1 C2 1.326(4)
N1 C6 1.449(4)
N2 C4 1.343(4)
N2 C18 1.445(4)
C1 C2 1.503(4)
C2 C3 1.398(4)
C3 C4 1.386(4)
C4 C5 1.507(4)
C6 C11 1.400(4)
C6 C7 1.413(4)
C7 C8 1.387(4)
C7 C12 1.520(4)
C8 C9 1.379(5)
C9 C10 1.378(5)
C10 C11 1.393(4)
C11 C15 1.523(4)
C12 C14 1.534(5)
C12 C13 1.542(4)
C15 C17 1.520(5)
C15 C16 1.524(5)
C18 C19 1.406(4)
C18 C23 1.411(4)
C19 C20 1.390(4)
C19 C27 1.519(4)
C20 C21 1.380(5)
C21 C22 1.382(4)
C22 C23 1.390(4)
C23 C24 1.518(4)
C24 C26 1.526(4)
C24 C25 1.528(5)
C27 C28 1.535(4)
C27 C29 1.538(4)
C32 C36 1.393(4)
C32 C33 1.406(5)
C33 C34 1.406(5)
C34 C35 1.396(5)
C35 C36 1.388(5)
